data_1539678
loop_
_publ_author_name
'Fedyna, M.F.'
'Bodak, O.I.'
'Pecharskii, V.K.'

_publ_section_title
;
 Isothermal section of the Pr-Fe-Ge phase diagram at 870 K
;
_journal_name_full
;
Inorganic Materials (USSR) (see: Izv.Akad.Nauk, Neorg.Mater.)
;
_journal_page_first 72
_journal_page_last 74
_journal_volume 29
_journal_year 1993
_chemical_formula_sum 'Fe2 Ge2 Pr'
_chemical_name_systematic 'Fe2 Pr Ge2'
_space_group_IT_number 139
_symmetry_space_group_name_Hall '-I 4 2'
_symmetry_space_group_name_H-M 'I 4/m m m'
_cell_angle_alpha 90
_cell_angle_beta 90
_cell_angle_gamma 90
_cell_formula_units_Z 2
_cell_length_a 4.055
_cell_length_b 4.055
_cell_length_c 10.54
_cell_volume 173.309
_citation_journal_id_ASTM INOMAF
_cod_data_source_file Fedyna_INOMAF_1993_1064.cif
_cod_data_source_block Fe2Ge2Pr1
_cod_original_cell_volume 173.3095
_cod_original_formula_sum 'Fe2 Ge2 Pr1'
_cod_database_code 1539678

loop_
_symmetry_equiv_pos_as_xyz
x,y,z
-y,x,z
-x,-y,z
y,-x,z
x,-y,-z
y,x,-z
-x,y,-z
-y,-x,-z
-x,-y,-z
y,-x,-z
x,y,-z
-y,x,-z
-x,y,z
-y,-x,z
x,-y,z
y,x,z
x+1/2,y+1/2,z+1/2
-y+1/2,x+1/2,z+1/2
-x+1/2,-y+1/2,z+1/2
y+1/2,-x+1/2,z+1/2
x+1/2,-y+1/2,-z+1/2
y+1/2,x+1/2,-z+1/2
-x+1/2,y+1/2,-z+1/2
-y+1/2,-x+1/2,-z+1/2
-x+1/2,-y+1/2,-z+1/2
y+1/2,-x+1/2,-z+1/2
x+1/2,y+1/2,-z+1/2
-y+1/2,x+1/2,-z+1/2
-x+1/2,y+1/2,z+1/2
-y+1/2,-x+1/2,z+1/2
x+1/2,-y+1/2,z+1/2
y+1/2,x+1/2,z+1/2

loop_
_atom_site_label
_atom_site_type_symbol
_atom_site_fract_x
_atom_site_fract_y
_atom_site_fract_z
_atom_site_occupancy
_atom_site_U_iso_or_equiv
Fe1 Fe 0 0.5 0.25 1 0.0
Pr1 Pr 0 0 0 1 0.0
Ge1 Ge 0 0 0.378 1 0.0
